data_2206770
loop_
_publ_author_name
'Yung-Chan Lin'
'Tian-Huey Lu'
'Chang-Yao Li'
'Fen-Ling Liao'
'Chung-Sun Chung'

_publ_section_title
;(1,3-Diaminopropane-\k^2^<i>N</i>,<i>N</i>')[tris(2-aminoethyl)amine-\k^4^<i>N</i>,<i>N</i>',<i>N</i>'',<i>N</i>''']nickel(II)
 bis(perchlorate)
;
_journal_coeditor_code OB6559
_journal_issue 9
_journal_name_full 'Acta Crystallographica Section E'
_journal_page_first m1757
_journal_page_last m1759
_journal_paper_doi 10.1107/S1600536805025225
_journal_volume 61
_journal_year 2005
_chemical_formula_iupac '[Ni (C3 H10 N2) (C6 H18 N4)] (Cl O4)2'
_chemical_formula_moiety 'C9 H28 N6 Ni 2+, 2Cl O4 -'
_chemical_formula_sum 'C9 H28 Cl2 N6 Ni O8'
_chemical_formula_weight 477.98
_chemical_name_systematic
;
(1,3-Diaminopropane-\k^2^N,N')[tris(2-aminoethyl)amine-
\k^4^N,N',N'',N''']nickel(II) bis(perchlorate)
;
_space_group_IT_number 33
_symmetry_cell_setting orthorhombic
_symmetry_space_group_name_Hall 'P 2c -2n'
_symmetry_space_group_name_H-M 'P n a 21'
_atom_sites_solution_hydrogens geom
_atom_sites_solution_primary direct
_atom_sites_solution_secondary difmap
_audit_creation_method SHELXL-97
_cell_angle_alpha 90.00
_cell_angle_beta 90.00
_cell_angle_gamma 90.00
_cell_formula_units_Z 4
_cell_length_a 16.876(2)
_cell_length_b 8.2937(9)
_cell_length_c 13.6237(16)
_cell_measurement_reflns_used 3745
_cell_measurement_temperature 295(2)
_cell_measurement_theta_max 28.29
_cell_measurement_theta_min 2.41
_cell_volume 1906.8(4)
_computing_cell_refinement 'SAINT (Bruker, 2000)'
_computing_data_collection 'SMART (Bruker, 1998)'
_computing_data_reduction SAINT
_computing_molecular_graphics 'ORTEP-3 (Farrugia, 1997)'
_computing_publication_material SHELXL97
_computing_structure_refinement 'SHELXL97 (Sheldrick, 1997)'
_computing_structure_solution 'SHELXS97 (Sheldrick, 1997)'
_diffrn_ambient_temperature 295(2)
_diffrn_measured_fraction_theta_full 0.984
_diffrn_measured_fraction_theta_max 0.984
_diffrn_measurement_device_type 'Bruker CCD area-detector'
_diffrn_measurement_method '\f and \w'
_diffrn_radiation_monochromator graphite
_diffrn_radiation_source 'fine-focus sealed tube'
_diffrn_radiation_type MoK\a
_diffrn_radiation_wavelength 0.71073
_diffrn_reflns_av_R_equivalents 0.0248
_diffrn_reflns_av_sigmaI/netI 0.0192
_diffrn_reflns_limit_h_max 21
_diffrn_reflns_limit_h_min -22
_diffrn_reflns_limit_k_max 11
_diffrn_reflns_limit_k_min -10
_diffrn_reflns_limit_l_max 13
_diffrn_reflns_limit_l_min -18
_diffrn_reflns_number 11557
_diffrn_reflns_theta_full 28.29
_diffrn_reflns_theta_max 28.29
_diffrn_reflns_theta_min 2.41
_exptl_absorpt_coefficient_mu 1.348
_exptl_absorpt_correction_T_max 0.764
_exptl_absorpt_correction_T_min 0.692
_exptl_absorpt_correction_type multi-scan
_exptl_absorpt_process_details '(SADABS; Bruker, 2000)'
_exptl_crystal_colour Purple
_exptl_crystal_density_diffrn 1.665
_exptl_crystal_density_method 'not measured'
_exptl_crystal_description Plate
_exptl_crystal_F_000 1000
_exptl_crystal_size_max 0.30
_exptl_crystal_size_mid 0.25
_exptl_crystal_size_min 0.20
_refine_diff_density_max 0.438
_refine_diff_density_min -0.213
_refine_ls_abs_structure_details 'Flack (1983), 1285 Friedel pairs'
_refine_ls_abs_structure_Flack 0.010(12)
_refine_ls_extinction_method none
_refine_ls_goodness_of_fit_ref 0.953
_refine_ls_hydrogen_treatment constr
_refine_ls_matrix_type full
_refine_ls_number_parameters 245
_refine_ls_number_reflns 3745
_refine_ls_number_restraints 11
_refine_ls_restrained_S_all 0.952
_refine_ls_R_factor_all 0.0267
_refine_ls_R_factor_gt 0.0251
_refine_ls_shift/su_max 0.026
_refine_ls_shift/su_mean 0.002
_refine_ls_structure_factor_coef Fsqd
_refine_ls_weighting_details 'calc w = 1/[\s^2^(Fo^2^)+(0.0371P)^2^+0.65P] where P = (Fo^2^+2Fc^2^)/3'
_refine_ls_weighting_scheme calc
_refine_ls_wR_factor_gt 0.0616
_refine_ls_wR_factor_ref 0.0624
_reflns_number_gt 3575
_reflns_number_total 3745
_reflns_threshold_expression I>2\s(I)
_cod_data_source_file ob6559.cif
_cod_data_source_block I
_cod_depositor_comments
;
The following automatic conversions were performed:
'_symmetry_cell_setting' value 'Orthorhombic' changed to 'orthorhombic'
according to '/home/saulius/struct/CIF-dictionaries/cif_core.dic'
dictionary named 'cif_core.dic' version 2.4.1 from 2010-06-29.

Automatic conversion script
Id: cif_fix_enum 1527 2010-12-29 10:47:43Z saulius 

The following automatic conversions were performed:

'_symmetry_cell_setting' value 'Orthorhombic' changed to
'orthorhombic' according to
/home/saulius/struct/CIF-dictionaries/cif_core.dic dictionary named
'cif_core.dic' version 2.4.1 from 2010-06-29.

Automatic conversion script
Id: cif_fix_values 1715 2011-07-08 13:25:40Z adriana 
;
_cod_original_cell_volume 1906.9(4)
_cod_database_code 2206770
_cod_database_fobs_code 2206770

loop_
_symmetry_equiv_pos_as_xyz
'x, y, z'
'-x, -y, z+1/2'
'x+1/2, -y+1/2, z'
'-x+1/2, y+1/2, z+1/2'

loop_
_atom_site_label
_atom_site_fract_x
_atom_site_fract_y
_atom_site_fract_z
_atom_site_U_iso_or_equiv
_atom_site_adp_type
_atom_site_calc_flag
_atom_site_refinement_flags
_atom_site_occupancy
_atom_site_type_symbol
Ni 0.163947(14) 0.04588(3) 0.50329(3) 0.02898(7) Uani d . 1 Ni
Cl1 0.28938(4) 0.48797(7) 0.65057(6) 0.04334(14) Uani d . 1 Cl
Cl2 0.08591(4) 0.49047(7) 0.29324(5) 0.04136(14) Uani d . 1 Cl
O1 0.21079(17) 0.5422(4) 0.6403(3) 0.0966(11) Uani d . 1 O
O2 0.29246(19) 0.3534(3) 0.7158(2) 0.0836(8) Uani d . 1 O
O3 0.3161(2) 0.4398(3) 0.5563(2) 0.0815(8) Uani d . 1 O
O4 0.33789(18) 0.6132(4) 0.6876(2) 0.0873(9) Uani d . 1 O
O5 0.16199(14) 0.4704(4) 0.3390(2) 0.0772(8) Uani d . 1 O
O6 0.03330(14) 0.3666(3) 0.3284(2) 0.0685(7) Uani d . 1 O
O7 0.05395(17) 0.6440(3) 0.3183(2) 0.0837(8) Uani d . 1 O
O8 0.09492(15) 0.4796(3) 0.1893(2) 0.0715(7) Uani d . 1 O
N1 0.21820(12) -0.1808(3) 0.46090(19) 0.0438(5) Uani d . 1 N
H1A 0.1995 -0.2577 0.5013 0.053 Uiso calc R 1 H
H1B 0.2011 -0.2050 0.4001 0.053 Uiso calc R 1 H
N2 0.25376(11) 0.1594(2) 0.42163(17) 0.0393(5) Uani d . 1 N
H2A 0.2407 0.1513 0.3578 0.047 Uiso calc R 1 H
H2B 0.2528 0.2650 0.4369 0.047 Uiso calc R 1 H
N3 0.08024(12) 0.0094(3) 0.38505(17) 0.0386(5) Uani d . 1 N
H3A 0.0736 0.1022 0.3517 0.046 Uiso calc R 1 H
H3B 0.0991 -0.0652 0.3432 0.046 Uiso calc R 1 H
N4 0.11423(13) 0.2748(3) 0.53542(18) 0.0434(5) Uani d D 1 N
H4AA 0.148(3) 0.358(6) 0.544(5) 0.052 Uiso d PD 0.60 H
H4AB 0.079(2) 0.291(6) 0.487(3) 0.052 Uiso d PD 0.60 H
H4BA 0.143(5) 0.326(10) 0.581(5) 0.052 Uiso d PD 0.40 H
H4BB 0.125(5) 0.363(7) 0.499(6) 0.052 Uiso d PD 0.40 H
N5 0.06528(12) -0.0321(3) 0.58856(16) 0.0365(5) Uani d . 1 N
N6 0.22223(13) 0.0243(3) 0.64281(19) 0.0432(5) Uani d . 1 N
H6A 0.2630 -0.0452 0.6377 0.052 Uiso calc R 1 H
H6B 0.2417 0.1208 0.6609 0.052 Uiso calc R 1 H
C1 0.30636(16) -0.1933(3) 0.4607(3) 0.0527(7) Uani d . 1 C
H1C 0.3254 -0.1835 0.5276 0.063 Uiso calc R 1 H
H1D 0.3212 -0.2993 0.4369 0.063 Uiso calc R 1 H
C2 0.34628(16) -0.0691(4) 0.3992(3) 0.0586(8) Uani d . 1 C
H2C 0.3262 -0.0783 0.3327 0.070 Uiso calc R 1 H
H2D 0.4025 -0.0936 0.3972 0.070 Uiso calc R 1 H
C3 0.33653(14) 0.1033(4) 0.4320(3) 0.0532(7) Uani d . 1 C
H3C 0.3526 0.1127 0.5001 0.064 Uiso calc R 1 H
H3D 0.3710 0.1719 0.3932 0.064 Uiso calc R 1 H
C4 0.00327(15) -0.0447(4) 0.4256(2) 0.0464(6) Uani d . 1 C
H4C -0.0226 -0.1161 0.3792 0.056 Uiso calc R 1 H
H4D -0.0309 0.0478 0.4362 0.056 Uiso calc R 1 H
C5 0.01642(14) -0.1319(3) 0.5216(2) 0.0463(7) Uani d . 1 C
H5C -0.0343 -0.1547 0.5521 0.056 Uiso calc R 1 H
H5D 0.0429 -0.2337 0.5093 0.056 Uiso calc R 1 H
C6 0.09859(16) -0.1261(4) 0.6702(2) 0.0510(7) Uani d . 1 C
H6C 0.1180 -0.2287 0.6458 0.061 Uiso calc R 1 H
H6D 0.0576 -0.1476 0.7183 0.061 Uiso calc R 1 H
C7 0.16588(18) -0.0341(4) 0.7181(2) 0.0565(8) Uani d . 1 C
H7C 0.1447 0.0569 0.7544 0.068 Uiso calc R 1 H
H7D 0.1933 -0.1038 0.7641 0.068 Uiso calc R 1 H
C8A 0.0671(3) 0.2648(6) 0.6251(4) 0.0478(11) Uani d PD 0.60 C
H8AC 0.034(3) 0.358(6) 0.631(5) 0.057 Uiso d PD 0.60 H
H8AD 0.105(3) 0.262(6) 0.677(3) 0.057 Uiso d PD 0.60 H
C8B 0.0313(5) 0.2584(9) 0.5647(7) 0.0527(18) Uani d PD 0.40 C
H8BC 0.003(4) 0.243(10) 0.503(3) 0.063 Uiso d PD 0.40 H
H8BD 0.018(6) 0.352(9) 0.604(7) 0.063 Uiso d PD 0.40 H
C9 0.01946(15) 0.1097(4) 0.6260(2) 0.0472(6) Uani d D 1 C
H9AC -0.005(3) 0.110(8) 0.689(2) 0.057 Uiso d PD 0.60 H
H9AD -0.025(3) 0.115(7) 0.582(4) 0.057 Uiso d PD 0.60 H
H9BC -0.033(2) 0.066(10) 0.630(8) 0.057 Uiso d PD 0.40 H
H9BD 0.031(5) 0.112(12) 0.6948(19) 0.057 Uiso d PD 0.40 H

loop_
_atom_site_aniso_label
_atom_site_aniso_U_11
_atom_site_aniso_U_22
_atom_site_aniso_U_33
_atom_site_aniso_U_12
_atom_site_aniso_U_13
_atom_site_aniso_U_23
Ni 0.02662(11) 0.03236(12) 0.02796(13) 0.00083(9) 0.00135(12) 0.00104(13)
Cl1 0.0471(3) 0.0383(3) 0.0446(3) -0.0023(2) -0.0057(3) 0.0000(3)
Cl2 0.0413(3) 0.0392(3) 0.0436(3) 0.0054(2) 0.0034(3) 0.0042(3)
O1 0.0582(14) 0.093(2) 0.138(3) 0.0204(14) -0.0058(17) 0.018(2)
O2 0.128(2) 0.0509(14) 0.0721(19) 0.0054(14) -0.0105(17) 0.0173(13)
O3 0.109(2) 0.0793(18) 0.0561(19) -0.0054(16) 0.0054(15) -0.0177(13)
O4 0.117(2) 0.0747(17) 0.0700(19) -0.0396(16) -0.0225(16) -0.0083(15)
O5 0.0519(13) 0.106(2) 0.073(2) -0.0015(12) -0.0136(11) 0.0234(16)
O6 0.0599(12) 0.0585(13) 0.0871(19) -0.0121(10) 0.0004(12) 0.0161(12)
O7 0.0987(19) 0.0483(13) 0.104(2) 0.0157(12) 0.0226(16) -0.0069(14)
O8 0.0740(15) 0.0958(18) 0.0447(14) 0.0178(13) 0.0033(12) 0.0012(12)
N1 0.0422(11) 0.0395(11) 0.0496(13) 0.0031(8) 0.0021(9) -0.0001(9)
N2 0.0365(10) 0.0392(10) 0.0422(12) -0.0018(8) 0.0042(9) 0.0052(9)
N3 0.0394(10) 0.0455(11) 0.0310(11) 0.0016(9) -0.0010(9) -0.0006(9)
N4 0.0451(11) 0.0382(11) 0.0470(13) 0.0038(9) -0.0004(10) -0.0022(10)
N5 0.0315(9) 0.0461(12) 0.0318(12) 0.0005(8) 0.0048(8) 0.0004(9)
N6 0.0383(11) 0.0554(13) 0.0359(12) 0.0006(9) -0.0025(9) 0.0039(10)
C1 0.0465(14) 0.0491(15) 0.0624(19) 0.0177(12) 0.0057(12) 0.0032(13)
C2 0.0369(13) 0.070(2) 0.069(2) 0.0133(13) 0.0144(13) 0.0034(17)
C3 0.0338(12) 0.0610(17) 0.065(2) -0.0052(11) 0.0049(12) 0.0105(16)
C4 0.0329(12) 0.0607(17) 0.0458(17) -0.0030(11) -0.0030(11) -0.0110(13)
C5 0.0374(11) 0.0534(14) 0.0480(18) -0.0130(10) 0.0076(10) -0.0045(12)
C6 0.0468(14) 0.0627(17) 0.0434(16) -0.0028(12) 0.0082(11) 0.0174(14)
C7 0.0514(16) 0.085(2) 0.0332(16) 0.0004(14) -0.0028(12) 0.0135(15)
C8A 0.046(2) 0.050(3) 0.048(3) 0.002(2) 0.005(2) -0.017(2)
C8B 0.047(4) 0.049(4) 0.063(5) 0.018(3) 0.006(4) -0.012(4)
C9 0.0376(12) 0.0615(17) 0.0424(16) 0.0060(12) 0.0105(11) -0.0093(13)

loop_
_atom_type_symbol
_atom_type_description
_atom_type_scat_dispersion_real
_atom_type_scat_dispersion_imag
_atom_type_scat_source
C C 0.0033 0.0016 'International Tables Vol C Tables 4.2.6.8 and 6.1.1.4'
H H 0.0000 0.0000 'International Tables Vol C Tables 4.2.6.8 and 6.1.1.4'
N N 0.0061 0.0033 'International Tables Vol C Tables 4.2.6.8 and 6.1.1.4'
O O 0.0106 0.0060 'International Tables Vol C Tables 4.2.6.8 and 6.1.1.4'
Cl Cl 0.1484 0.1585 'International Tables Vol C Tables 4.2.6.8 and 6.1.1.4'
Ni Ni 0.3393 1.1124 'International Tables Vol C Tables 4.2.6.8 and 6.1.1.4'

loop_
_geom_angle_atom_site_label_1
_geom_angle_atom_site_label_2
_geom_angle_atom_site_label_3
_geom_angle
_geom_angle_publ_flag
N2 Ni N4 89.62(9) y
N2 Ni N5 170.99(8) y
N4 Ni N5 81.39(9) y
N2 Ni N6 100.11(9) y
N4 Ni N6 94.20(9) y
N5 Ni N6 81.37(8) y
N2 Ni N3 98.01(9) y
N4 Ni N3 91.17(9) y
N5 Ni N3 81.56(9) y
N6 Ni N3 161.12(8) y
N2 Ni N1 86.73(8) y
N4 Ni N1 175.91(10) y
N5 Ni N1 102.23(8) y
N6 Ni N1 88.28(9) y
N3 Ni N1 87.50(9) y
O1 Cl1 O4 110.3(2) no
O1 Cl1 O3 107.4(2) no
O4 Cl1 O3 110.20(19) no
O1 Cl1 O2 110.2(2) no
O4 Cl1 O2 109.30(19) no
O3 Cl1 O2 109.39(19) no
O7 Cl2 O8 109.53(17) no
O7 Cl2 O5 109.77(19) no
O8 Cl2 O5 109.14(17) no
O7 Cl2 O6 108.95(16) no
O8 Cl2 O6 110.54(16) no
O5 Cl2 O6 108.90(15) no
C1 N1 Ni 118.79(17) ?
C1 N1 H1A 107.6 ?
Ni N1 H1A 107.6 ?
C1 N1 H1B 107.6 ?
Ni N1 H1B 107.6 ?
H1A N1 H1B 107.0 ?
C3 N2 Ni 119.29(18) ?
C3 N2 H2A 107.5 ?
Ni N2 H2A 107.5 ?
C3 N2 H2B 107.5 ?
Ni N2 H2B 107.5 ?
H2A N2 H2B 107.0 ?
C4 N3 Ni 109.73(17) ?
C4 N3 H3A 109.7 ?
Ni N3 H3A 109.7 ?
C4 N3 H3B 109.7 ?
Ni N3 H3B 109.7 ?
H3A N3 H3B 108.2 ?
C8A N4 Ni 109.7(2) ?
C8B N4 Ni 110.6(3) ?
C8A N4 H4AA 106(4) ?
Ni N4 H4AA 118(4) ?
C8A N4 H4AB 106(3) ?
Ni N4 H4AB 104(3) ?
H4AA N4 H4AB 113(5) ?
C8B N4 H4BA 112(6) ?
Ni N4 H4BA 111(6) ?
C8B N4 H4BB 115(5) ?
Ni N4 H4BB 122(6) ?
H4BA N4 H4BB 84(8) n
C6 N5 C5 112.5(2) ?
C6 N5 C9 110.9(2) ?
C5 N5 C9 111.2(2) ?
C6 N5 Ni 105.94(15) ?
C5 N5 Ni 105.57(15) ?
C9 N5 Ni 110.53(16) ?
C7 N6 Ni 110.28(18) ?
C7 N6 H6A 109.6 ?
Ni N6 H6A 109.6 ?
C7 N6 H6B 109.6 ?
Ni N6 H6B 109.6 ?
H6A N6 H6B 108.1 ?
C2 C1 N1 113.9(2) ?
C2 C1 H1C 108.8 ?
N1 C1 H1C 108.8 ?
C2 C1 H1D 108.8 ?
N1 C1 H1D 108.8 ?
H1C C1 H1D 107.7 ?
C1 C2 C3 116.1(3) ?
C1 C2 H2C 108.3 ?
C3 C2 H2C 108.3 ?
C1 C2 H2D 108.3 ?
C3 C2 H2D 108.3 ?
H2C C2 H2D 107.4 ?
N2 C3 C2 111.9(2) ?
N2 C3 H3C 109.2 ?
C2 C3 H3C 109.2 ?
N2 C3 H3D 109.2 ?
C2 C3 H3D 109.2 ?
H3C C3 H3D 107.9 ?
N3 C4 C5 109.8(2) ?
N3 C4 H4C 109.7 ?
C5 C4 H4C 109.7 ?
N3 C4 H4D 109.7 ?
C5 C4 H4D 109.7 ?
H4C C4 H4D 108.2 ?
N5 C5 C4 110.3(2) ?
N5 C5 H5C 109.6 ?
C4 C5 H5C 109.6 ?
N5 C5 H5D 109.6 ?
C4 C5 H5D 109.6 ?
H5C C5 H5D 108.1 ?
N5 C6 C7 110.2(2) ?
N5 C6 H6C 109.6 ?
C7 C6 H6C 109.6 ?
N5 C6 H6D 109.6 ?
C7 C6 H6D 109.6 ?
H6C C6 H6D 108.1 ?
N6 C7 C6 110.3(3) ?
N6 C7 H7C 109.6 ?
C6 C7 H7C 109.6 ?
N6 C7 H7D 109.6 ?
C6 C7 H7D 109.6 ?
H7C C7 H7D 108.1 ?
N4 C8A C9 110.1(3) ?
N4 C8A H8AC 110(5) ?
C9 C8A H8AC 112(4) ?
H4BA C8A H8AC 105(6) ?
N4 C8A H8AD 105(3) ?
C9 C8A H8AD 109(3) ?
H8AC C8A H8AD 111(5) ?
N4 C8B C9 110.8(5) ?
N4 C8B H8BC 104(5) ?
C9 C8B H8BC 108(5) ?
N4 C8B H8BD 107(7) ?
C9 C8B H8BD 109(7) ?
H8BC C8B H8BD 118(7) ?
N5 C9 C8B 112.8(3) ?
N5 C9 C8A 112.9(2) ?
N5 C9 H9AC 122(4) ?
C8A C9 H9AC 104(4) ?
N5 C9 H9AD 103(4) ?
C8A C9 H9AD 112(4) ?
H9AC C9 H9AD 103(5) ?
N5 C9 H9BC 101(5) ?
C8B C9 H9BC 118(6) ?
N5 C9 H9BD 104(6) ?
C8B C9 H9BD 120(6) ?
H9BC C9 H9BD 98(8) ?

loop_
_geom_bond_atom_site_label_1
_geom_bond_atom_site_label_2
_geom_bond_distance
_geom_bond_publ_flag
Ni N2 2.103(2) y
Ni N4 2.122(2) y
Ni N5 2.131(2) y
Ni N6 2.148(3) y
Ni N3 2.164(2) y
Ni N1 2.169(2) y
Cl1 O1 1.407(3) no
Cl1 O4 1.416(3) no
Cl1 O3 1.418(3) no
Cl1 O2 1.428(3) no
Cl2 O7 1.424(2) no
Cl2 O8 1.428(3) no
Cl2 O5 1.437(2) no
Cl2 O6 1.440(2) no
N1 C1 1.491(3) ?
N1 H1A 0.9000 ?
N1 H1B 0.9000 ?
N2 C3 1.479(3) ?
N2 H2A 0.9000 ?
N2 H2B 0.9000 ?
N3 C4 1.481(3) ?
N3 H3A 0.9000 ?
N3 H3B 0.9000 ?
N4 C8A 1.460(6) ?
N4 C8B 1.462(8) ?
N4 H4AA 0.90(2) ?
N4 H4AB 0.894(19) ?
N4 H4BA 0.89(2) ?
N4 H4BB 0.90(2) ?
N5 C6 1.470(4) ?
N5 C5 1.482(3) ?
N5 C9 1.497(3) ?
N6 C7 1.480(4) ?
N6 H6A 0.9000 ?
N6 H6B 0.9000 ?
C1 C2 1.488(4) ?
C1 H1C 0.9700 ?
C1 H1D 0.9700 ?
C2 C3 1.507(5) ?
C2 H2C 0.9700 ?
C2 H2D 0.9700 ?
C3 H3C 0.9700 ?
C3 H3D 0.9700 ?
C4 C5 1.511(4) ?
C4 H4C 0.9700 ?
C4 H4D 0.9700 ?
C5 H5C 0.9700 ?
C5 H5D 0.9700 ?
C6 C7 1.516(4) ?
C6 H6C 0.9700 ?
C6 H6D 0.9700 ?
C7 H7C 0.9700 ?
C7 H7D 0.9700 ?
C8A C9 1.518(6) ?
C8A H8AC 0.96(2) ?
C8A H8AD 0.96(2) ?
C8B C9 1.502(9) ?
C8B H8BC 0.97(2) ?
C8B H8BD 0.97(2) ?
C9 H9AC 0.96(2) ?
C9 H9AD 0.96(2) ?
C9 H9BC 0.96(2) ?
C9 H9BD 0.96(2) ?

loop_
_geom_hbond_atom_site_label_D
_geom_hbond_atom_site_label_H
_geom_hbond_atom_site_label_A
_geom_hbond_site_symmetry_A
_geom_hbond_distance_DH
_geom_hbond_distance_HA
_geom_hbond_distance_DA
_geom_hbond_angle_DHA
_geom_hbond_publ_flag
N1 H1A O1 1_545 0.90 2.53 3.357(5) 154 y
N1 H1B O2 4_544 0.90 2.56 3.356(4) 148 y
N2 H2B O3 . 0.90 2.43 3.144(4) 137 y
N2 H2B O5 . 0.90 2.65 3.212(4) 121 n
N3 H3A O6 . 0.90 2.32 3.162(4) 156 y
N3 H3B O7 1_545 0.90 2.55 3.196(4) 129 y
N3 H3B O2 4_544 0.90 2.61 3.407(4) 148 n
N4 H4AA O1 . 0.90 2.28 3.100(4) 152 y
N4 H4AB O6 . 0.89 2.38 3.224(4) 158 y
N4 H4BA O1 . 0.89 2.28 3.100(4) 153 y
N4 H4BB O5 . 0.90 2.44 3.232(5) 147 y
N6 H6A O8 4_545 0.90 2.51 3.172(4) 131 y
N6 H6B O2 . 0.90 2.24 3.138(4) 176 y

loop_
_geom_torsion_atom_site_label_1
_geom_torsion_atom_site_label_2
_geom_torsion_atom_site_label_3
_geom_torsion_atom_site_label_4
_geom_torsion
N2 Ni N1 C1 40.9(2)
N5 Ni N1 C1 -140.2(2)
N6 Ni N1 C1 -59.4(2)
N3 Ni N1 C1 139.0(2)
N4 Ni N2 C3 137.1(2)
N6 Ni N2 C3 42.9(2)
N3 Ni N2 C3 -131.8(2)
N1 Ni N2 C3 -44.8(2)
N2 Ni N3 C4 -170.02(17)
N4 Ni N3 C4 -80.24(18)
N5 Ni N3 C4 0.88(17)
N6 Ni N3 C4 26.4(4)
N1 Ni N3 C4 103.64(18)
N2 Ni N4 C8A -156.4(3)
N5 Ni N4 C8A 24.3(3)
N6 Ni N4 C8A -56.3(3)
N3 Ni N4 C8A 105.6(3)
N2 Ni N4 C8B 159.8(4)
N5 Ni N4 C8B -19.5(4)
N6 Ni N4 C8B -100.1(4)
N3 Ni N4 C8B 61.8(4)
N4 Ni N5 C6 -122.52(19)
N6 Ni N5 C6 -26.90(18)
N3 Ni N5 C6 145.00(19)
N1 Ni N5 C6 59.44(19)
N4 Ni N5 C5 117.97(17)
N6 Ni N5 C5 -146.41(17)
N3 Ni N5 C5 25.49(15)
N1 Ni N5 C5 -60.07(17)
N4 Ni N5 C9 -2.33(18)
N6 Ni N5 C9 93.29(18)
N3 Ni N5 C9 -94.81(19)
N1 Ni N5 C9 179.63(18)
N2 Ni N6 C7 172.4(2)
N4 Ni N6 C7 82.0(2)
N5 Ni N6 C7 1.4(2)
N3 Ni N6 C7 -24.1(4)
N1 Ni N6 C7 -101.3(2)
Ni N1 C1 C2 -55.5(3)
N1 C1 C2 C3 64.5(4)
Ni N2 C3 C2 62.6(3)
C1 C2 C3 N2 -67.4(4)
Ni N3 C4 C5 -27.2(3)
C6 N5 C5 C4 -163.8(2)
C9 N5 C5 C4 71.1(3)
Ni N5 C5 C4 -48.7(2)
N3 C4 C5 N5 51.8(3)
C5 N5 C6 C7 163.4(2)
C9 N5 C6 C7 -71.5(3)
Ni N5 C6 C7 48.5(3)
Ni N6 C7 C6 24.2(3)
N5 C6 C7 N6 -49.5(3)
Ni N4 C8A C8B -99.0(5)
C8B N4 C8A C9 57.6(5)
Ni N4 C8A C9 -41.4(4)
Ni N4 C8B C8A 96.7(5)
Ni N4 C8B C9 37.7(7)
C6 N5 C9 C8B 140.7(4)
C5 N5 C9 C8B -93.3(4)
Ni N5 C9 C8B 23.6(5)
C6 N5 C9 C8A 97.6(3)
C5 N5 C9 C8A -136.4(3)
Ni N5 C9 C8A -19.6(4)
N4 C8B C9 N5 -40.9(7)
N4 C8A C9 N5 40.7(5)
